data_1511865
loop_
_publ_author_name
'Xie, Xiaocong'
'Li, Yi'
'Fox, Joseph M.'

_publ_section_title
;
 Selective Syntheses of \D\a,\band \D\b,\gButenolides from Allylic
 Cyclopropenecarboxylates via Tandem Ring Expansion/[3,3]-Sigmatropic
 Rearrangements
;
_journal_issue 7
_journal_name_full 'Organic Letters'
_journal_page_first 1500
_journal_paper_doi 10.1021/ol400264a
_journal_volume 15
_journal_year 2013
_chemical_formula_sum 'C23 H24 O2'
_chemical_formula_weight 332.42
_chemical_name_systematic
;
 ?
;
_space_group_IT_number 61
_symmetry_cell_setting orthorhombic
_symmetry_space_group_name_Hall '-P 2ac 2ab'
_symmetry_space_group_name_H-M 'P b c a'
_atom_sites_solution_hydrogens geom
_atom_sites_solution_primary direct
_atom_sites_solution_secondary difmap
_audit_creation_method SHELXL-97
_cell_angle_alpha 90.00
_cell_angle_beta 90.00
_cell_angle_gamma 90.00
_cell_formula_units_Z 8
_cell_length_a 17.444(4)
_cell_length_b 8.121(2)
_cell_length_c 26.134(7)
_cell_measurement_reflns_used 1004
_cell_measurement_temperature 200(2)
_cell_measurement_theta_max 18.42
_cell_measurement_theta_min 2.81
_cell_volume 3702.2(16)
_computing_cell_refinement 'SAINT (Bruker, 2002)'
_computing_data_collection 'SMART (Bruker, 2002)'
_computing_data_reduction SAINT
_computing_molecular_graphics 'SHELXTL (Sheldrick, 2001)'
_computing_publication_material 'SHELXTL (Sheldrick, 2001)'
_computing_structure_refinement 'SHELXL-97 (Sheldrick, 1997)'
_computing_structure_solution 'SHELXS-97 (Sheldrick, 1990)'
_diffrn_ambient_temperature 200(2)
_diffrn_detector_area_resol_mean 836.6
_diffrn_measured_fraction_theta_full 1.000
_diffrn_measured_fraction_theta_max 0.999
_diffrn_measurement_device_type 'Bruker AXS APEX diffractometer'
_diffrn_measurement_method \w
_diffrn_radiation_monochromator graphite
_diffrn_radiation_source 'fine-focus sealed tube'
_diffrn_radiation_type MoK\a
_diffrn_radiation_wavelength 0.71073
_diffrn_reflns_av_R_equivalents 0.1002
_diffrn_reflns_av_sigmaI/netI 0.0563
_diffrn_reflns_limit_h_max 23
_diffrn_reflns_limit_h_min -23
_diffrn_reflns_limit_k_max 10
_diffrn_reflns_limit_k_min -10
_diffrn_reflns_limit_l_max 34
_diffrn_reflns_limit_l_min -34
_diffrn_reflns_number 40213
_diffrn_reflns_theta_full 25.00
_diffrn_reflns_theta_max 28.31
_diffrn_reflns_theta_min 1.56
_diffrn_standards_decay_% 1
_diffrn_standards_interval_count 0
_diffrn_standards_interval_time 0
_diffrn_standards_number 0
_exptl_absorpt_coefficient_mu 0.074
_exptl_absorpt_correction_T_max 0.9970
_exptl_absorpt_correction_T_min 0.9771
_exptl_absorpt_correction_type multi-scan
_exptl_absorpt_process_details 'SADABS (Sheldrick, 2003)'
_exptl_crystal_colour colourless
_exptl_crystal_density_diffrn 1.193
_exptl_crystal_density_method 'not measured'
_exptl_crystal_description plate
_exptl_crystal_F_000 1424
_exptl_crystal_size_max 0.31
_exptl_crystal_size_mid 0.13
_exptl_crystal_size_min 0.04
_refine_diff_density_max 0.202
_refine_diff_density_min -0.184
_refine_diff_density_rms 0.039
_refine_ls_extinction_method none
_refine_ls_goodness_of_fit_ref 1.026
_refine_ls_hydrogen_treatment constr
_refine_ls_matrix_type full
_refine_ls_number_parameters 227
_refine_ls_number_reflns 4604
_refine_ls_number_restraints 0
_refine_ls_restrained_S_all 1.026
_refine_ls_R_factor_all 0.1059
_refine_ls_R_factor_gt 0.0494
_refine_ls_shift/su_max 0.001
_refine_ls_shift/su_mean 0.000
_refine_ls_structure_factor_coef Fsqd
_refine_ls_weighting_details 'calc w=1/[\s^2^(Fo^2^)+(0.0324P)^2^+0.6551P] where P=(Fo^2^+2Fc^2^)/3'
_refine_ls_weighting_scheme calc
_refine_ls_wR_factor_gt 0.0882
_refine_ls_wR_factor_ref 0.1081
_reflns_number_gt 2672
_reflns_number_total 4604
_reflns_threshold_expression >2sigma(I)
_cod_data_source_file ol400264a_si_002.cif
_cod_data_source_block joef102a
_cod_depositor_comments
;
The following automatic conversions were performed:

'_symmetry_cell_setting' value 'Orthorhombic' changed to
'orthorhombic' according to
/home/saulius/struct/CIF-dictionaries/cif_core.dic dictionary named
'cif_core.dic' version 2.4.2 from 2011-04-26.

Automatic conversion script
Id: cif_fix_values 1891 2012-01-12 08:04:46Z andrius 
;
_cod_original_cell_volume 3702.4(16)
_cod_original_sg_symbol_H-M Pbca
_cod_database_code 1511865

loop_
_symmetry_equiv_pos_as_xyz
'x, y, z'
'-x+1/2, -y, z+1/2'
'-x, y+1/2, -z+1/2'
'x+1/2, -y+1/2, -z'
'-x, -y, -z'
'x-1/2, y, -z-1/2'
'x, -y-1/2, z-1/2'
'-x-1/2, y-1/2, z'

loop_
_atom_site_label
_atom_site_type_symbol
_atom_site_fract_x
_atom_site_fract_y
_atom_site_fract_z
_atom_site_U_iso_or_equiv
_atom_site_adp_type
_atom_site_occupancy
_atom_site_symmetry_multiplicity
_atom_site_calc_flag
_atom_site_refinement_flags
C1 C 1.07127(9) 0.4995(2) 0.05698(6) 0.0318(4) Uani 1 1 d .
C2 C 1.05398(9) 0.60439(19) 0.10177(6) 0.0285(4) Uani 1 1 d .
C3 C 0.98364(9) 0.5652(2) 0.11841(6) 0.0292(4) Uani 1 1 d .
C4 C 0.95278(9) 0.42605(19) 0.08687(6) 0.0292(4) Uani 1 1 d .
H4A H 0.9043 0.4611 0.0696 0.035 Uiso 1 1 calc R
C5 C 1.15243(10) 0.8235(2) 0.08938(7) 0.0413(4) Uani 1 1 d .
H5A H 1.1468 0.8126 0.0534 0.050 Uiso 1 1 calc R
C6 C 1.20381(11) 0.9367(3) 0.10911(8) 0.0540(5) Uani 1 1 d .
H6A H 1.2336 1.0024 0.0866 0.065 Uiso 1 1 calc R
C7 C 1.21199(11) 0.9545(3) 0.16125(9) 0.0551(6) Uani 1 1 d .
H7A H 1.2466 1.0339 0.1746 0.066 Uiso 1 1 calc R
C8 C 1.16998(10) 0.8572(2) 0.19406(7) 0.0457(5) Uani 1 1 d .
H8A H 1.1760 0.8688 0.2300 0.055 Uiso 1 1 calc R
C9 C 1.11911(9) 0.7427(2) 0.17471(6) 0.0357(4) Uani 1 1 d .
H9A H 1.0907 0.6749 0.1975 0.043 Uiso 1 1 calc R
C10 C 1.10900(9) 0.7258(2) 0.12198(6) 0.0301(4) Uani 1 1 d .
C11 C 0.93899(8) 0.6379(2) 0.16195(6) 0.0327(4) Uani 1 1 d .
H11A H 0.9632 0.7432 0.1720 0.039 Uiso 1 1 calc R
H11B H 0.9425 0.5624 0.1916 0.039 Uiso 1 1 calc R
C12 C 0.85438(9) 0.6697(2) 0.15048(6) 0.0377(4) Uani 1 1 d .
H12A H 0.8503 0.7421 0.1201 0.045 Uiso 1 1 calc R
H12B H 0.8291 0.5639 0.1421 0.045 Uiso 1 1 calc R
C13 C 0.81235(9) 0.7498(2) 0.19520(7) 0.0382(4) Uani 1 1 d .
H13A H 0.7571 0.7570 0.1867 0.046 Uiso 1 1 calc R
H13B H 0.8175 0.6781 0.2256 0.046 Uiso 1 1 calc R
C14 C 0.84114(11) 0.9200(2) 0.20861(8) 0.0508(5) Uani 1 1 d .
H14A H 0.8092 0.9667 0.2358 0.076 Uiso 1 1 calc R
H14B H 0.8386 0.9907 0.1783 0.076 Uiso 1 1 calc R
H14C H 0.8943 0.9128 0.2204 0.076 Uiso 1 1 calc R
C15 C 0.93849(9) 0.2664(2) 0.11768(6) 0.0310(4) Uani 1 1 d .
H15A H 0.8995 0.2932 0.1445 0.037 Uiso 1 1 calc R
C16 C 1.01016(10) 0.2136(2) 0.14528(7) 0.0395(4) Uani 1 1 d .
H16A H 1.0535 0.1852 0.1251 0.047 Uiso 1 1 calc R
C17 C 1.01697(13) 0.2039(3) 0.19475(8) 0.0624(6) Uani 1 1 d .
H17A H 0.9748 0.2313 0.2161 0.075 Uiso 1 1 calc R
H17B H 1.0641 0.1695 0.2095 0.075 Uiso 1 1 calc R
C18 C 0.94604(10) 0.0079(2) 0.06241(6) 0.0382(4) Uani 1 1 d .
H18A H 0.9993 0.0001 0.0696 0.046 Uiso 1 1 calc R
C19 C 0.91193(11) -0.1077(2) 0.03094(7) 0.0443(5) Uani 1 1 d .
H19A H 0.9419 -0.1942 0.0169 0.053 Uiso 1 1 calc R
C20 C 0.83488(11) -0.0983(2) 0.01987(7) 0.0433(5) Uani 1 1 d .
H20A H 0.8117 -0.1781 -0.0018 0.052 Uiso 1 1 calc R
C21 C 0.79173(10) 0.0270(2) 0.04032(7) 0.0422(5) Uani 1 1 d .
H21A H 0.7385 0.0342 0.0328 0.051 Uiso 1 1 calc R
C22 C 0.82583(9) 0.1428(2) 0.07181(6) 0.0362(4) Uani 1 1 d .
H22A H 0.7956 0.2293 0.0856 0.043 Uiso 1 1 calc R
C23 C 0.90354(9) 0.1350(2) 0.08359(6) 0.0301(4) Uani 1 1 d .
O1 O 1.12713(7) 0.49568(15) 0.02987(4) 0.0427(3) Uani 1 1 d .
O2 O 1.01125(6) 0.39545(14) 0.04906(4) 0.0336(3) Uani 1 1 d .

loop_
_atom_site_aniso_label
_atom_site_aniso_U_11
_atom_site_aniso_U_22
_atom_site_aniso_U_33
_atom_site_aniso_U_23
_atom_site_aniso_U_13
_atom_site_aniso_U_12
C1 0.0297(9) 0.0345(10) 0.0312(9) 0.0000(8) 0.0006(7) 0.0000(8)
C2 0.0282(8) 0.0290(9) 0.0284(8) -0.0001(7) 0.0000(7) 0.0014(7)
C3 0.0269(8) 0.0303(9) 0.0303(9) -0.0003(7) -0.0010(7) 0.0010(7)
C4 0.0241(8) 0.0340(9) 0.0294(8) -0.0034(7) 0.0016(7) 0.0001(7)
C5 0.0383(10) 0.0440(11) 0.0418(11) 0.0027(9) 0.0017(8) -0.0060(9)
C6 0.0436(11) 0.0535(13) 0.0649(15) 0.0043(11) -0.0005(10) -0.0189(10)
C7 0.0441(11) 0.0505(13) 0.0706(15) -0.0068(11) -0.0109(10) -0.0171(10)
C8 0.0399(11) 0.0493(12) 0.0480(11) -0.0086(9) -0.0107(9) -0.0034(9)
C9 0.0292(9) 0.0372(11) 0.0406(10) -0.0016(8) -0.0017(8) -0.0002(8)
C10 0.0245(8) 0.0296(9) 0.0363(10) -0.0004(7) -0.0006(7) 0.0030(7)
C11 0.0261(8) 0.0372(10) 0.0348(9) -0.0066(7) 0.0019(7) -0.0009(7)
C12 0.0262(9) 0.0476(11) 0.0392(10) -0.0045(8) 0.0022(7) 0.0008(8)
C13 0.0288(9) 0.0433(11) 0.0426(10) -0.0019(8) 0.0067(8) 0.0014(8)
C14 0.0506(12) 0.0416(12) 0.0602(13) -0.0060(10) 0.0148(10) 0.0055(10)
C15 0.0284(8) 0.0372(10) 0.0275(9) -0.0021(7) 0.0019(7) -0.0022(7)
C16 0.0386(10) 0.0392(11) 0.0408(11) 0.0029(8) -0.0079(8) -0.0057(8)
C17 0.0678(14) 0.0697(16) 0.0495(13) 0.0083(11) -0.0210(11) -0.0018(12)
C18 0.0329(9) 0.0373(10) 0.0443(11) -0.0027(8) 0.0032(8) -0.0007(8)
C19 0.0555(12) 0.0345(11) 0.0428(11) -0.0056(9) 0.0080(9) -0.0019(9)
C20 0.0584(12) 0.0369(11) 0.0346(10) -0.0016(8) -0.0042(9) -0.0150(10)
C21 0.0368(10) 0.0449(12) 0.0448(11) 0.0046(9) -0.0093(8) -0.0100(9)
C22 0.0323(9) 0.0369(10) 0.0394(10) -0.0007(8) -0.0005(8) 0.0008(8)
C23 0.0303(9) 0.0308(10) 0.0293(9) 0.0019(7) 0.0020(7) -0.0039(7)
O1 0.0361(7) 0.0520(8) 0.0400(7) -0.0065(6) 0.0125(6) -0.0012(6)
O2 0.0330(6) 0.0365(7) 0.0312(6) -0.0061(5) 0.0056(5) -0.0045(5)

loop_
_atom_type_symbol
_atom_type_description
_atom_type_scat_dispersion_real
_atom_type_scat_dispersion_imag
_atom_type_scat_source
C C 0.0033 0.0016 'International Tables Vol C Tables 4.2.6.8 and 6.1.1.4'
H H 0.0000 0.0000 'International Tables Vol C Tables 4.2.6.8 and 6.1.1.4'
O O 0.0106 0.0060 'International Tables Vol C Tables 4.2.6.8 and 6.1.1.4'

loop_
_geom_angle_atom_site_label_1
_geom_angle_atom_site_label_2
_geom_angle_atom_site_label_3
_geom_angle
O1 C1 O2 121.10(15)
O1 C1 C2 130.17(15)
O2 C1 C2 108.73(13)
C3 C2 C10 129.69(15)
C3 C2 C1 107.87(14)
C10 C2 C1 122.43(14)
C2 C3 C4 109.23(14)
C2 C3 C11 128.94(15)
C4 C3 C11 121.82(13)
O2 C4 C3 104.64(12)
O2 C4 C15 109.04(12)
C3 C4 C15 113.82(13)
C6 C5 C10 120.30(17)
C7 C6 C5 120.35(18)
C8 C7 C6 120.04(18)
C7 C8 C9 120.00(18)
C8 C9 C10 120.59(17)
C5 C10 C9 118.69(16)
C5 C10 C2 121.17(15)
C9 C10 C2 120.13(15)
C3 C11 C12 114.80(13)
C13 C12 C11 112.72(14)
C14 C13 C12 114.06(14)
C16 C15 C23 114.47(14)
C16 C15 C4 110.76(13)
C23 C15 C4 110.40(13)
C17 C16 C15 124.68(18)
C19 C18 C23 120.86(16)
C20 C19 C18 120.51(18)
C21 C20 C19 119.59(17)
C20 C21 C22 119.94(17)
C21 C22 C23 121.28(17)
C18 C23 C22 117.83(16)
C18 C23 C15 122.90(14)
C22 C23 C15 119.26(15)
C1 O2 C4 109.45(11)

loop_
_geom_bond_atom_site_label_1
_geom_bond_atom_site_label_2
_geom_bond_distance
C1 O1 1.2051(18)
C1 O2 1.3613(19)
C1 C2 1.479(2)
C2 C3 1.340(2)
C2 C10 1.474(2)
C3 C4 1.499(2)
C3 C11 1.500(2)
C4 O2 1.4417(18)
C4 C15 1.547(2)
C5 C6 1.383(2)
C5 C10 1.389(2)
C6 C7 1.378(3)
C7 C8 1.377(3)
C8 C9 1.381(2)
C9 C10 1.396(2)
C11 C12 1.528(2)
C12 C13 1.525(2)
C13 C14 1.512(2)
C15 C16 1.506(2)
C15 C23 1.518(2)
C16 C17 1.301(2)
C18 C19 1.382(2)
C18 C23 1.386(2)
C19 C20 1.377(3)
C20 C21 1.374(3)
C21 C22 1.384(2)
C22 C23 1.392(2)

loop_
_geom_torsion_atom_site_label_1
_geom_torsion_atom_site_label_2
_geom_torsion_atom_site_label_3
_geom_torsion_atom_site_label_4
_geom_torsion
O1 C1 C2 C3 178.53(18)
O2 C1 C2 C3 -2.08(18)
O1 C1 C2 C10 -2.2(3)
O2 C1 C2 C10 177.19(13)
C10 C2 C3 C4 -176.32(15)
C1 C2 C3 C4 2.88(18)
C10 C2 C3 C11 2.1(3)
C1 C2 C3 C11 -178.70(16)
C2 C3 C4 O2 -2.66(17)
C11 C3 C4 O2 178.79(13)
C2 C3 C4 C15 116.29(15)
C11 C3 C4 C15 -62.26(19)
C10 C5 C6 C7 -0.5(3)
C5 C6 C7 C8 1.2(3)
C6 C7 C8 C9 -0.6(3)
C7 C8 C9 C10 -0.8(3)
C6 C5 C10 C9 -0.9(3)
C6 C5 C10 C2 -179.96(16)
C8 C9 C10 C5 1.5(2)
C8 C9 C10 C2 -179.38(15)
C3 C2 C10 C5 -139.88(18)
C1 C2 C10 C5 41.0(2)
C3 C2 C10 C9 41.0(2)
C1 C2 C10 C9 -138.07(16)
C2 C3 C11 C12 137.06(18)
C4 C3 C11 C12 -44.7(2)
C3 C11 C12 C13 -177.72(14)
C11 C12 C13 C14 64.0(2)
O2 C4 C15 C16 61.34(16)
C3 C4 C15 C16 -55.07(18)
O2 C4 C15 C23 -66.51(16)
C3 C4 C15 C23 177.09(13)
C23 C15 C16 C17 -117.2(2)
C4 C15 C16 C17 117.2(2)
C23 C18 C19 C20 0.2(3)
C18 C19 C20 C21 0.0(3)
C19 C20 C21 C22 0.0(3)
C20 C21 C22 C23 -0.3(3)
C19 C18 C23 C22 -0.5(2)
C19 C18 C23 C15 -179.03(15)
C21 C22 C23 C18 0.5(2)
C21 C22 C23 C15 179.10(15)
C16 C15 C23 C18 -25.5(2)
C4 C15 C23 C18 100.32(17)
C16 C15 C23 C22 156.00(15)
C4 C15 C23 C22 -78.22(18)
O1 C1 O2 C4 179.79(15)
C2 C1 O2 C4 0.34(17)
C3 C4 O2 C1 1.31(16)
C15 C4 O2 C1 -120.81(13)
